data_2003739
loop_
_publ_author_name
'Singh, S. K.'
'Kumar, N.'
'Kumar, A.'
'Bisht, K. S.'
'Parmar, V. S.'
'Errington, W.'

_publ_section_title
;
 (<i>Z</i>)-Ethyl 2-Cyano-3-methylsulfinyl-3-methylthiopropenoate
;
_journal_issue 8
_journal_name_full 'Acta Crystallographica Section C'
_journal_page_first 1630
_journal_page_last 1632
_journal_paper_doi 10.1107/S0108270195002538
_journal_volume 51
_journal_year 1995
_chemical_formula_sum 'C8 H11 N O3 S2'
_chemical_formula_weight 233.30
_chemical_name_systematic
;
 Z-ethyl 2-cyano-3-methylsulfinyl-3-methylthio propenoate
;
_space_group_IT_number 14
_symmetry_cell_setting monoclinic
_symmetry_space_group_name_Hall '-P 2ybc'
_symmetry_space_group_name_H-M 'P 1 21/c 1'
_audit_creation_method SHELXL
_cell_angle_alpha 90.00
_cell_angle_beta 93.57(7)
_cell_angle_gamma 90.00
_cell_formula_units_Z 4
_cell_length_a 5.502(5)
_cell_length_b 7.036(7)
_cell_length_c 27.688(24)
_cell_measurement_reflns_used 15
_cell_measurement_temperature 220(2)
_cell_measurement_theta_max 11
_cell_measurement_theta_min 9
_cell_volume 1069.8(17)
_computing_cell_refinement 'Siemens P3R3 System'
_computing_data_collection 'Siemens P3R3 System'
_computing_data_reduction 'SHELXTL-Plus (Sheldrick, 1991)'
_computing_molecular_graphics SHELXTL-Plus
_computing_structure_refinement 'SHELXL-93 (Sheldrick, 1993)'
_computing_structure_solution SHELXTL-Plus
_diffrn_ambient_temperature 220(2)
_diffrn_measurement_device 'Siemens P3R3'
_diffrn_measurement_method \w-2\q
_diffrn_radiation_monochromator graphite
_diffrn_radiation_source 'normal-focus sealed tube'
_diffrn_radiation_type MoK\a
_diffrn_radiation_wavelength 0.71073
_diffrn_reflns_av_R_equivalents 0.0381
_diffrn_reflns_av_sigmaI/netI 0.0358
_diffrn_reflns_limit_h_max 6
_diffrn_reflns_limit_h_min 0
_diffrn_reflns_limit_k_max 8
_diffrn_reflns_limit_k_min -1
_diffrn_reflns_limit_l_max 32
_diffrn_reflns_limit_l_min -32
_diffrn_reflns_number 2460
_diffrn_reflns_theta_max 25.05
_diffrn_reflns_theta_min 2.95
_diffrn_standards_decay_% 3
_diffrn_standards_interval_count 200
_diffrn_standards_number 3
_exptl_absorpt_coefficient_mu 0.479
_exptl_absorpt_correction_type none
_exptl_crystal_colour colourless
_exptl_crystal_density_diffrn 1.449
_exptl_crystal_description block
_exptl_crystal_F_000 488
_exptl_crystal_size_max 0.53
_exptl_crystal_size_mid 0.18
_exptl_crystal_size_min 0.10
_refine_diff_density_max 0.393
_refine_diff_density_min -0.241
_refine_ls_extinction_method none
_refine_ls_goodness_of_fit_all 1.031
_refine_ls_goodness_of_fit_obs 1.057
_refine_ls_hydrogen_treatment 'H atoms: see text'
_refine_ls_matrix_type full
_refine_ls_number_parameters 127
_refine_ls_number_reflns 1897
_refine_ls_number_restraints 0
_refine_ls_restrained_S_all 1.050
_refine_ls_restrained_S_obs 1.057
_refine_ls_R_factor_all 0.0582
_refine_ls_R_factor_obs 0.0398
_refine_ls_shift/esd_max 0.001
_refine_ls_shift/esd_mean 0.000
_refine_ls_structure_factor_coef Fsqd
_refine_ls_weighting_scheme
;calc w = 1/[s^2^(Fo^2^) + ( 0.0479P)^2^ + 0.7312P]
where P = (Fo^2^ + 2Fc^2^)/3
;
_refine_ls_wR_factor_all 0.1062
_refine_ls_wR_factor_obs 0.0937
_reflns_number_observed 1486
_reflns_number_total 1900
_reflns_observed_criterion >2sigma(I)
_cod_data_source_file ab1239.cif
_cod_data_source_block seedel
_cod_original_cell_volume 1069.8(17)
_cod_original_sg_symbol_H-M 'P 21/c'
_cod_database_code 2003739
_cod_database_fobs_code 2003739

loop_
_symmetry_equiv_pos_as_xyz
'x, y, z'
'-x, y+1/2, -z+1/2'
'-x, -y, -z'
'x, -y-1/2, z-1/2'

loop_
_atom_site_aniso_label
_atom_site_aniso_U_11
_atom_site_aniso_U_12
_atom_site_aniso_U_13
_atom_site_aniso_U_22
_atom_site_aniso_U_23
_atom_site_aniso_U_33
S(1) 0.0285(3) -0.0005(3) -0.0004(3) 0.0452(4) -0.0062(3) 0.0382(4)
S(2) 0.0405(4) 0.0077(3) -0.0115(3) 0.0491(4) 0.0067(3) 0.0337(4)
O(1) 0.0318(10) 0.0054(10) -0.0172(10) 0.0550(13) -0.0086(11) 0.0658(14)
O(2) 0.0621(14) -0.0226(12) -0.0129(10) 0.0580(14) 0.0148(10) 0.0412(12)
O(3) 0.0497(12) -0.0110(10) -0.0159(9) 0.0509(12) 0.0118(9) 0.0328(10)
N(1) 0.060(2) -0.0173(15) -0.0148(13) 0.056(2) 0.0112(14) 0.051(2)
C(1) 0.043(2) 0.0037(13) -0.0015(13) 0.036(2) -0.0043(13) 0.050(2)
C(2) 0.051(2) 0.007(2) -0.0002(13) 0.055(2) 0.0116(14) 0.0310(15)
C(3) 0.0304(13) 0.0067(11) -0.0015(10) 0.0338(14) -0.0027(11) 0.0274(13)
C(4) 0.0298(13) 0.0023(11) -0.0020(10) 0.0368(14) 0.0027(11) 0.0269(13)
C(5) 0.041(2) 0.0000(14) -0.0085(12) 0.043(2) 0.0073(12) 0.0297(14)
C(6) 0.0365(14) -0.0028(13) -0.0052(11) 0.043(2) 0.0021(12) 0.0291(14)
C(7) 0.064(2) -0.017(2) -0.021(2) 0.073(2) 0.025(2) 0.041(2)
C(8) 0.065(2) -0.014(2) -0.019(2) 0.077(3) 0.024(2) 0.057(2)

loop_
_atom_site_label
_atom_site_occupancy
_atom_site_fract_x
_atom_site_fract_y
_atom_site_fract_z
_atom_site_U_iso_or_equiv
_atom_site_thermal_displace_type
_atom_site_calc_flag
_atom_site_refinement_flags
_atom_site_type_symbol
S(1) 1 0.00409(12) 0.18199(11) 0.36020(2) 0.0374(2) Uani d . S
S(2) 1 0.16891(13) 0.46726(11) 0.29436(3) 0.0417(2) Uani d . S
O(1) 1 -0.1942(3) 0.2219(3) 0.32289(8) 0.0517(6) Uani d . O
O(2) 1 0.3436(4) 0.1360(3) 0.43134(7) 0.0544(6) Uani d . O
O(3) 1 0.6294(4) 0.3431(3) 0.45711(7) 0.0452(5) Uani d . O
N(1) 1 0.6811(5) 0.7037(4) 0.38181(10) 0.0564(7) Uani d . N
C(1) 1 0.1667(5) -0.0146(4) 0.33650(11) 0.0434(7) Uani d . C
H(1A) 1 0.0722(5) -0.1300(4) 0.33927(11) 0.065 Uiso d R H
H(1B) 1 0.3222(5) -0.0286(4) 0.35465(11) 0.065 Uiso d R H
H(1C) 1 0.1937(5) 0.0088(4) 0.30273(11) 0.065 Uiso d R H
C(2) 1 0.4489(5) 0.5728(5) 0.27759(10) 0.0459(7) Uani d . C
H(2A) 1 0.4752(5) 0.6919(5) 0.29476(10) 0.069 Uiso d R H
H(2B) 1 0.4396(5) 0.5964(5) 0.24301(10) 0.069 Uiso d R H
H(2C) 1 0.5831(5) 0.4871(5) 0.28591(10) 0.069 Uiso d R H
C(3) 1 0.2348(4) 0.3636(4) 0.34973(9) 0.0307(6) Uani d . C
C(4) 1 0.4138(4) 0.4052(4) 0.38386(9) 0.0313(6) Uani d . C
C(5) 1 0.5666(5) 0.5693(4) 0.38189(9) 0.0383(7) Uani d . C
C(6) 1 0.4553(5) 0.2796(4) 0.42614(9) 0.0364(6) Uani d . C
C(7) 1 0.6812(6) 0.2176(5) 0.49853(11) 0.0604(10) Uani d . C
H(7A) 1 0.5444(6) 0.2194(5) 0.51956(11) 0.072 Uiso d R H
H(7B) 1 0.7030(6) 0.0869(5) 0.48736(11) 0.072 Uiso d R H
C(8) 1 0.9026(6) 0.2827(6) 0.52545(13) 0.0671(11) Uani d . C
H(8A) 1 0.9399(6) 0.2025(6) 0.55343(13) 0.101 Uiso d R H
H(8B) 1 0.8772(6) 0.4123(6) 0.53601(13) 0.101 Uiso d R H
H(8C) 1 1.0371(6) 0.2793(6) 0.50443(13) 0.101 Uiso d R H

loop_
_atom_type_symbol
_atom_type_description
_atom_type_scat_source
_atom_type_scat_dispersion_real
_atom_type_scat_dispersion_imag
C C 'International Tables Vol C Tables 4.2.6.8 and 6.1.1.4' 0.0033 0.0016
H H 'International Tables Vol C Tables 4.2.6.8 and 6.1.1.4' 0.0000 0.0000
N N 'International Tables Vol C Tables 4.2.6.8 and 6.1.1.4' 0.0061 0.0033
O O 'International Tables Vol C Tables 4.2.6.8 and 6.1.1.4' 0.0106 0.0060
S S 'International Tables Vol C Tables 4.2.6.8 and 6.1.1.4' 0.1246 0.1234

loop_
_geom_angle_atom_site_label_1
_geom_angle_atom_site_label_2
_geom_angle_atom_site_label_3
_geom_angle
_geom_angle_publ_flag
O(1) S(1) C(1) 104.68(14) ?
O(1) S(1) C(3) 104.14(13) ?
C(1) S(1) C(3) 96.51(15) ?
C(3) S(2) C(2) 105.65(14) ?
C(6) O(3) C(7) 113.8(2) ?
C(4) C(3) S(2) 129.5(2) y
C(4) C(3) S(1) 121.3(2) y
S(2) C(3) S(1) 109.10(14) y
C(3) C(4) C(5) 123.5(2) y
C(3) C(4) C(6) 119.7(2) y
C(5) C(4) C(6) 116.9(2) y
N(1) C(5) C(4) 176.8(3) ?
O(2) C(6) O(3) 124.3(2) ?
O(2) C(6) C(4) 123.2(2) ?
O(3) C(6) C(4) 112.5(2) ?
O(3) C(7) C(8) 109.0(3) ?

loop_
_geom_bond_atom_site_label_1
_geom_bond_atom_site_label_2
_geom_bond_distance
_geom_bond_publ_flag
S(1) O(1) 1.482(2) y
S(1) C(1) 1.794(3) y
S(1) C(3) 1.837(3) y
S(2) C(3) 1.716(3) y
S(2) C(2) 1.797(3) y
O(2) C(6) 1.196(3) y
O(3) C(6) 1.323(3) y
O(3) C(7) 1.461(4) y
N(1) C(5) 1.137(4) y
C(3) C(4) 1.354(4) y
C(4) C(5) 1.431(4) y
C(4) C(6) 1.473(4) y
C(7) C(8) 1.462(4) y

loop_
_cod_related_entry_id
_cod_related_entry_database
_cod_related_entry_code
1 ChemSpider 21187258
